data_7032132
loop_
_publ_author_name
'Smirnov, Andrey S.'
'Butukhanova, Ekaterina S.'
'Bokach, Nadezhda A.'
'Starova, Galina L.'
'Gurzhiy, Vladislav V.'
'Kuznetsov, Maxim L.'
'Kukushkin, Vadim Yu'

_publ_section_title
;
 Novel (cyanamide)Zn(II) complexes and zinc(ii)-mediated hydration of the
 cyanamide ligands.
;
_journal_issue 42
_journal_name_full 'Dalton transactions (Cambridge, England : 2003)'
_journal_page_first 15798
_journal_page_last 15811
_journal_paper_doi 10.1039/c4dt01812e
_journal_volume 43
_journal_year 2014
_chemical_formula_moiety 'C26 H20 I2 N4 Zn'
_chemical_formula_sum 'C26 H20 I2 N4 Zn'
_chemical_formula_weight 707.63
_chemical_name_systematic
;
 ? 
;
_space_group_crystal_system monoclinic
_space_group_IT_number 14
_space_group_name_Hall '-P 2ybc'
_space_group_name_H-M_alt 'P 1 21/c 1'
_symmetry_space_group_name_Hall '-P 2ybc'
_symmetry_space_group_name_H-M 'P 1 21/c 1'
_atom_sites_solution_hydrogens geom
_atom_sites_solution_primary direct
_atom_sites_solution_secondary difmap
_audit_creation_date 2014-06-10
_audit_creation_method
;
  Olex2 1.2-ac2
  (compiled 2012.03.27 svn.r2268, GUI svn.r4156)
;
_cell_angle_alpha 90.00
_cell_angle_beta 93.9238(18)
_cell_angle_gamma 90.00
_cell_formula_units_Z 4
_cell_length_a 9.93005(20)
_cell_length_b 18.0924(4)
_cell_length_c 14.7012(3)
_cell_measurement_reflns_used 6188
_cell_measurement_temperature 100(2)
_cell_measurement_theta_max 28.9840
_cell_measurement_theta_min 3.2810
_cell_volume 2635.00(10)
_computing_cell_refinement
;
CrysAlisPro, Agilent Technologies,
Version 1.171.36.32 (release 02-08-2013 CrysAlis171 .NET)
(compiled Aug  2 2013,16:46:58)
;
_computing_data_collection
;
CrysAlisPro, Agilent Technologies,
Version 1.171.36.32 (release 02-08-2013 CrysAlis171 .NET)
(compiled Aug  2 2013,16:46:58)
;
_computing_data_reduction
;
CrysAlisPro, Agilent Technologies,
Version 1.171.36.32 (release 02-08-2013 CrysAlis171 .NET)
(compiled Aug  2 2013,16:46:58)
;
_computing_molecular_graphics
;
O. V. Dolomanov, L. J. Bourhis, R. J. Gildea, J. A. K. Howard and H. Puschmann,
OLEX2: a complete structure solution, refinement and analysis program.
J. Appl. Cryst. (2009). 42, 339-341.
;
_computing_publication_material
;
O. V. Dolomanov, L. J. Bourhis, R. J. Gildea, J. A. K. Howard and H. Puschmann,
OLEX2: a complete structure solution, refinement and analysis program.
J. Appl. Cryst. (2009). 42, 339-341.
;
_computing_structure_refinement
;
SHELXL, G.M. Sheldrick, Acta Cryst.
(2008). A64, 112-122
;
_computing_structure_solution
;
SHELXS, G.M. Sheldrick, Acta Cryst.
(2008). A64, 112-122
;
_diffrn_ambient_temperature 100(2)
_diffrn_detector_area_resol_mean 16.2096
_diffrn_measured_fraction_theta_full 0.9987
_diffrn_measured_fraction_theta_max 0.9987
_diffrn_measurement_details
;
  1 omega  -25.00    0.00   1.0000    5.0000
omega____ theta____ kappa____ phi______ frames
    -      -17.8777  -99.0000   90.0000 25

  2 omega  -31.00   42.00   1.0000    5.0000
omega____ theta____ kappa____ phi______ frames
    -      -17.8777   57.0000 -180.0000 73

  3 omega  -14.00   24.00   1.0000    5.0000
omega____ theta____ kappa____ phi______ frames
    -      -17.8777  -99.0000 -150.0000 38

  4 omega  -34.00   12.00   1.0000    5.0000
omega____ theta____ kappa____ phi______ frames
    -       18.8152  -57.0000  -60.0000 46

  5 omega  -45.00   23.00   1.0000    5.0000
omega____ theta____ kappa____ phi______ frames
    -       18.8152  -57.0000    0.0000 68
;
_diffrn_measurement_device_type 'Xcalibur, Eos'
_diffrn_measurement_method '\w scans'
_diffrn_orient_matrix_UB_11 0.0344814000
_diffrn_orient_matrix_UB_12 -0.0317572000
_diffrn_orient_matrix_UB_13 0.0177587000
_diffrn_orient_matrix_UB_21 -0.0591920000
_diffrn_orient_matrix_UB_22 -0.0214240000
_diffrn_orient_matrix_UB_23 -0.0090824000
_diffrn_orient_matrix_UB_31 0.0206760000
_diffrn_orient_matrix_UB_32 -0.0083673000
_diffrn_orient_matrix_UB_33 -0.0440799000
_diffrn_radiation_monochromator graphite
_diffrn_radiation_type 'Mo K\a'
_diffrn_radiation_wavelength 0.7107
_diffrn_reflns_av_R_equivalents 0.0274
_diffrn_reflns_av_unetI/netI 0.0410
_diffrn_reflns_limit_h_max 12
_diffrn_reflns_limit_h_min -12
_diffrn_reflns_limit_k_max 21
_diffrn_reflns_limit_k_min -23
_diffrn_reflns_limit_l_max 19
_diffrn_reflns_limit_l_min -19
_diffrn_reflns_number 13063
_diffrn_reflns_theta_full 27.50
_diffrn_reflns_theta_max 27.50
_diffrn_reflns_theta_min 2.65
_diffrn_source 'Enhance (Mo) X-ray Source'
_exptl_absorpt_coefficient_mu 3.296
_exptl_absorpt_correction_T_max 1.00000
_exptl_absorpt_correction_T_min 0.88352
_exptl_absorpt_correction_type multi-scan
_exptl_absorpt_process_details
;
CrysAlisPro, Agilent Technologies,
Version 1.171.36.32 (release 02-08-2013 CrysAlis171 .NET)
(compiled Aug  2 2013,16:46:58)
Empirical absorption correction using spherical harmonics,
 implemented in SCALE3 ABSPACK scaling algorithm.
;
_exptl_crystal_colour colorless
_exptl_crystal_density_diffrn 1.784
_exptl_crystal_density_method 'not measured'
_exptl_crystal_description prizm
_exptl_crystal_F_000 1360
_exptl_crystal_size_max 0.18
_exptl_crystal_size_mid 0.16
_exptl_crystal_size_min 0.08
_refine_diff_density_max 0.600
_refine_diff_density_min -0.643
_refine_diff_density_rms 0.099
_refine_ls_extinction_method none
_refine_ls_goodness_of_fit_ref 1.062
_refine_ls_hydrogen_treatment mixed
_refine_ls_matrix_type full
_refine_ls_number_parameters 298
_refine_ls_number_reflns 5869
_refine_ls_number_restraints 0
_refine_ls_restrained_S_all 1.062
_refine_ls_R_factor_all 0.0366
_refine_ls_R_factor_gt 0.0281
_refine_ls_shift/su_max 0.002
_refine_ls_shift/su_mean 0.000
_refine_ls_structure_factor_coef Fsqd
_refine_ls_weighting_details 'calc w=1/[\s^2^(Fo^2^)+(0.0134P)^2^+0.4415P] where P=(Fo^2^+2Fc^2^)/3'
_refine_ls_weighting_scheme calc
_refine_ls_wR_factor_gt 0.0504
_refine_ls_wR_factor_ref 0.0535
_reflns_number_gt 5025
_reflns_number_total 5869
_reflns_threshold_expression >2sigma(I)
_cod_data_source_file c4dt01812e2.cif
_cod_data_source_block but101
_cod_depositor_comments 'Adding full bibliography for 7032128--7032141.cif.'
_cod_original_cell_volume 2634.99(9)
_cod_database_code 7032132
_chemical_oxdiff_formula 'c26 h20 n4 zn1 i2'
_reflns_odcompleteness_completeness 99.87
_reflns_odcompleteness_iscentric 1
_reflns_odcompleteness_theta 26.32

loop_
_space_group_symop_id
_space_group_symop_operation_xyz
1 'x, y, z'
2 '-x, y+1/2, -z+1/2'
3 '-x, -y, -z'
4 'x, -y-1/2, z-1/2'

loop_
_atom_site_label
_atom_site_type_symbol
_atom_site_fract_x
_atom_site_fract_y
_atom_site_fract_z
_atom_site_U_iso_or_equiv
_atom_site_adp_type
_atom_site_occupancy
_atom_site_symmetry_multiplicity
_atom_site_calc_flag
_atom_site_refinement_flags
I1 I 0.242582(19) 0.243442(11) 0.764709(12) 0.01983(6) Uani 1 1 d .
I2 I 0.02429(2) 0.345417(13) 0.989684(13) 0.02975(7) Uani 1 1 d .
Zn1 Zn 0.19972(3) 0.258521(18) 0.93240(2) 0.01687(8) Uani 1 1 d .
C13 C 0.0922(3) 0.06260(17) 1.18137(19) 0.0233(7) Uani 1 1 d .
H13 H 0.1133 0.1117 1.1699 0.028 Uiso 1 1 calc R
N2 N 0.1941(2) 0.02714(13) 1.04135(15) 0.0187(5) Uani 1 1 d .
C12 C 0.0270(3) 0.0432(2) 1.2585(2) 0.0315(8) Uani 1 1 d .
H12 H 0.0042 0.0797 1.2993 0.038 Uiso 1 1 calc R
C2 C 0.1253(3) 0.00711(16) 1.12179(18) 0.0160(6) Uani 1 1 d .
C1 C 0.1865(3) 0.09522(18) 1.01108(19) 0.0196(6) Uani 1 1 d .
N1 N 0.1811(2) 0.15458(14) 0.98403(16) 0.0233(6) Uani 1 1 d .
C4 C 0.2729(3) -0.02833(19) 0.9037(2) 0.0288(8) Uani 1 1 d .
H4 H 0.2084 -0.0011 0.8693 0.035 Uiso 1 1 calc R
C3 C 0.2832(3) -0.02364(16) 0.99744(19) 0.0194(6) Uani 1 1 d .
C9 C 0.0930(3) -0.06592(16) 1.13701(19) 0.0191(6) Uani 1 1 d .
H9 H 0.1143 -0.1024 1.0958 0.023 Uiso 1 1 calc R
C11 C -0.0045(3) -0.02986(19) 1.2753(2) 0.0290(8) Uani 1 1 d .
H11 H -0.0476 -0.0425 1.3273 0.035 Uiso 1 1 calc R
C10 C 0.0284(3) -0.08381(18) 1.2144(2) 0.0257(7) Uani 1 1 d .
H10 H 0.0069 -0.1329 1.2255 0.031 Uiso 1 1 calc R
N1A N 0.3721(2) 0.28833(14) 1.00663(16) 0.0212(5) Uani 1 1 d .
C8 C 0.3783(3) -0.06307(16) 1.0502(2) 0.0217(7) Uani 1 1 d .
H8 H 0.3848 -0.0583 1.1133 0.026 Uiso 1 1 calc R
C7 C 0.4640(3) -0.10978(18) 1.0071(2) 0.0283(8) Uani 1 1 d .
H7 H 0.5271 -0.1378 1.0417 0.034 Uiso 1 1 calc R
C5 C 0.3622(3) -0.0751(2) 0.8616(2) 0.0371(9) Uani 1 1 d .
H5 H 0.3576 -0.0790 0.7984 0.045 Uiso 1 1 calc R
C6 C 0.4567(3) -0.11523(19) 0.9135(2) 0.0333(8) Uani 1 1 d .
H6 H 0.5159 -0.1462 0.8853 0.040 Uiso 1 1 calc R
C1A C 0.4418(3) 0.32029(16) 1.05785(19) 0.0181(6) Uani 1 1 d .
N2A N 0.5229(2) 0.35762(14) 1.11596(15) 0.0197(5) Uani 1 1 d .
C2A C 0.5061(3) 0.43656(16) 1.12461(18) 0.0181(6) Uani 1 1 d .
C3A C 0.6267(3) 0.31628(16) 1.16874(19) 0.0190(6) Uani 1 1 d .
C8A C 0.6179(3) 0.30758(18) 1.2617(2) 0.0261(7) Uani 1 1 d .
H8A H 0.5475 0.3290 1.2909 0.031 Uiso 1 1 calc R
C9A C 0.6134(3) 0.47899(17) 1.15995(19) 0.0216(7) Uani 1 1 d .
H9A H 0.6946 0.4570 1.1802 0.026 Uiso 1 1 calc R
C4A C 0.7304(3) 0.28537(18) 1.1243(2) 0.0271(7) Uani 1 1 d .
H4A H 0.7352 0.2921 1.0619 0.033 Uiso 1 1 calc R
C13A C 0.3848(3) 0.46857(17) 1.09508(19) 0.0227(7) Uani 1 1 d .
H13A H 0.3134 0.4394 1.0719 0.027 Uiso 1 1 calc R
C10A C 0.5973(3) 0.55478(17) 1.16458(19) 0.0252(7) Uani 1 1 d .
H10A H 0.6686 0.5839 1.1880 0.030 Uiso 1 1 calc R
C12A C 0.3705(3) 0.54477(18) 1.1004(2) 0.0270(7) Uani 1 1 d .
H12A H 0.2892 0.5669 1.0805 0.032 Uiso 1 1 calc R
C11A C 0.4768(3) 0.58773(18) 1.13501(19) 0.0260(7) Uani 1 1 d .
H11A H 0.4673 0.6388 1.1384 0.031 Uiso 1 1 calc R
C7A C 0.7152(3) 0.26671(19) 1.3101(2) 0.0335(8) Uani 1 1 d .
H7A H 0.7109 0.2607 1.3727 0.040 Uiso 1 1 calc R
C6A C 0.8195(3) 0.23447(19) 1.2664(2) 0.0371(9) Uani 1 1 d .
H6A H 0.8841 0.2063 1.2995 0.045 Uiso 1 1 calc R
C5A C 0.8276(3) 0.24410(19) 1.1737(3) 0.0374(9) Uani 1 1 d .
H5A H 0.8983 0.2229 1.1444 0.045 Uiso 1 1 calc R

loop_
_atom_site_aniso_label
_atom_site_aniso_U_11
_atom_site_aniso_U_22
_atom_site_aniso_U_33
_atom_site_aniso_U_23
_atom_site_aniso_U_13
_atom_site_aniso_U_12
I1 0.02086(10) 0.01824(11) 0.02032(10) -0.00164(8) 0.00079(8) -0.00064(8)
I2 0.02730(12) 0.04403(15) 0.01784(10) -0.00044(9) 0.00100(8) 0.01257(10)
Zn1 0.01695(17) 0.01490(19) 0.01806(17) 0.00271(14) -0.00388(13) -0.00175(14)
C13 0.0292(17) 0.0166(17) 0.0230(16) -0.0027(13) -0.0055(13) 0.0011(14)
N2 0.0210(13) 0.0142(13) 0.0212(13) 0.0070(10) 0.0024(10) 0.0008(11)
C12 0.0353(19) 0.036(2) 0.0225(16) -0.0056(15) -0.0024(14) 0.0061(17)
C2 0.0122(14) 0.0156(16) 0.0195(14) 0.0016(12) -0.0043(11) -0.0015(12)
C1 0.0166(15) 0.0242(18) 0.0177(15) 0.0015(13) -0.0002(11) -0.0031(13)
N1 0.0263(14) 0.0196(15) 0.0235(13) 0.0058(11) -0.0013(11) -0.0034(12)
C4 0.0308(18) 0.032(2) 0.0228(17) -0.0038(14) -0.0022(13) -0.0038(15)
C3 0.0195(15) 0.0154(16) 0.0237(16) 0.0020(12) 0.0046(12) -0.0024(13)
C9 0.0157(14) 0.0178(16) 0.0236(15) -0.0007(13) -0.0003(12) 0.0007(12)
C11 0.0257(17) 0.042(2) 0.0197(16) 0.0101(15) 0.0022(13) 0.0072(16)
C10 0.0203(16) 0.0227(18) 0.0340(18) 0.0117(14) 0.0005(13) -0.0002(14)
N1A 0.0220(13) 0.0155(14) 0.0247(13) 0.0012(11) -0.0089(11) 0.0007(11)
C8 0.0221(16) 0.0179(17) 0.0255(16) 0.0055(13) 0.0050(13) -0.0021(13)
C7 0.0212(16) 0.0208(18) 0.044(2) 0.0078(15) 0.0078(14) -0.0002(14)
C5 0.043(2) 0.040(2) 0.0287(19) -0.0119(17) 0.0068(16) -0.0102(18)
C6 0.0294(19) 0.027(2) 0.046(2) -0.0091(16) 0.0158(16) -0.0039(16)
C1A 0.0174(15) 0.0154(16) 0.0214(15) 0.0038(12) 0.0008(12) 0.0032(13)
N2A 0.0205(13) 0.0165(14) 0.0211(13) -0.0013(11) -0.0051(10) -0.0028(11)
C2A 0.0204(15) 0.0165(16) 0.0173(14) -0.0003(12) 0.0021(11) -0.0036(13)
C3A 0.0174(15) 0.0154(16) 0.0231(15) 0.0032(12) -0.0057(12) -0.0050(12)
C8A 0.0247(17) 0.0261(19) 0.0269(17) 0.0031(14) -0.0034(13) -0.0104(14)
C9A 0.0235(16) 0.0187(17) 0.0221(15) 0.0011(13) -0.0024(12) -0.0003(13)
C4A 0.0219(16) 0.0277(19) 0.0308(18) 0.0006(15) -0.0056(13) 0.0015(14)
C13A 0.0200(15) 0.0224(18) 0.0255(16) -0.0031(13) 0.0006(12) -0.0011(14)
C10A 0.0296(17) 0.0213(18) 0.0247(16) -0.0011(14) 0.0018(13) -0.0067(15)
C12A 0.0239(17) 0.0278(19) 0.0298(17) -0.0005(15) 0.0058(13) 0.0071(15)
C11A 0.0371(19) 0.0175(17) 0.0245(17) -0.0015(13) 0.0097(14) -0.0014(15)
C7A 0.038(2) 0.031(2) 0.0297(18) 0.0111(15) -0.0112(15) -0.0200(17)
C6A 0.0303(19) 0.024(2) 0.053(2) 0.0116(17) -0.0251(16) -0.0047(16)
C5A 0.0261(19) 0.033(2) 0.051(2) -0.0053(17) -0.0086(16) 0.0053(16)

loop_
_atom_type_symbol
_atom_type_description
_atom_type_scat_dispersion_real
_atom_type_scat_dispersion_imag
_atom_type_scat_source
C C 0.0033 0.0016 'International Tables Vol C Tables 4.2.6.8 and 6.1.1.4'
H H 0.0000 0.0000 'International Tables Vol C Tables 4.2.6.8 and 6.1.1.4'
N N 0.0061 0.0033 'International Tables Vol C Tables 4.2.6.8 and 6.1.1.4'
Zn Zn 0.2839 1.4301 'International Tables Vol C Tables 4.2.6.8 and 6.1.1.4'
I I -0.4742 1.8119 'International Tables Vol C Tables 4.2.6.8 and 6.1.1.4'

loop_
_geom_angle_atom_site_label_1
_geom_angle_atom_site_label_2
_geom_angle_atom_site_label_3
_geom_angle
I2 Zn1 I1 123.573(14)
N1 Zn1 I1 106.68(7)
N1 Zn1 I2 111.48(7)
N1A Zn1 I1 110.92(7)
N1A Zn1 I2 103.24(7)
N1A Zn1 N1 97.99(10)
C12 C13 H13 120.7
C2 C13 H13 120.7
C2 C13 C12 118.5(3)
C2 N2 C3 122.5(2)
C1 N2 C2 119.5(2)
C1 N2 C3 117.7(2)
C13 C12 H12 119.7
C11 C12 C13 120.6(3)
C11 C12 H12 119.7
C13 C2 N2 118.6(3)
C9 C2 C13 121.5(3)
C9 C2 N2 119.9(2)
N1 C1 N2 179.2(3)
C1 N1 Zn1 171.8(2)
C3 C4 H4 120.8
C3 C4 C5 118.3(3)
C5 C4 H4 120.8
C4 C3 N2 118.5(3)
C4 C3 C8 122.1(3)
C8 C3 N2 119.4(2)
C2 C9 H9 120.5
C10 C9 C2 118.9(3)
C10 C9 H9 120.5
C12 C11 H11 120.2
C10 C11 C12 119.6(3)
C10 C11 H11 120.2
C9 C10 H10 119.6
C11 C10 C9 120.8(3)
C11 C10 H10 119.6
C1A N1A Zn1 159.1(2)
C3 C8 H8 120.7
C3 C8 C7 118.6(3)
C7 C8 H8 120.7
C8 C7 H7 119.7
C6 C7 C8 120.6(3)
C6 C7 H7 119.7
C4 C5 H5 119.9
C6 C5 C4 120.2(3)
C6 C5 H5 119.9
C7 C6 C5 120.2(3)
C7 C6 H6 119.9
C5 C6 H6 119.9
N1A C1A N2A 179.2(3)
C1A N2A C2A 119.6(2)
C1A N2A C3A 117.5(2)
C2A N2A C3A 122.9(2)
C9A C2A N2A 119.4(3)
C13A C2A N2A 119.4(3)
C13A C2A C9A 121.2(3)
C8A C3A N2A 119.7(3)
C4A C3A N2A 118.8(3)
C4A C3A C8A 121.5(3)
C3A C8A H8A 120.6
C7A C8A C3A 118.8(3)
C7A C8A H8A 120.6
C2A C9A H9A 120.7
C10A C9A C2A 118.6(3)
C10A C9A H9A 120.7
C3A C4A H4A 120.4
C3A C4A C5A 119.2(3)
C5A C4A H4A 120.4
C2A C13A H13A 120.3
C2A C13A C12A 119.3(3)
C12A C13A H13A 120.3
C9A C10A H10A 119.5
C11A C10A C9A 120.9(3)
C11A C10A H10A 119.5
C13A C12A H12A 120.0
C11A C12A C13A 120.1(3)
C11A C12A H12A 120.0
C10A C11A C12A 119.8(3)
C10A C11A H11A 120.1
C12A C11A H11A 120.1
C8A C7A H7A 119.7
C8A C7A C6A 120.5(3)
C6A C7A H7A 119.7
C7A C6A H6A 120.0
C5A C6A C7A 120.0(3)
C5A C6A H6A 120.0
C4A C5A H5A 120.1
C6A C5A C4A 119.9(3)
C6A C5A H5A 120.1

loop_
_geom_bond_atom_site_label_1
_geom_bond_atom_site_label_2
_geom_bond_distance
I1 Zn1 2.5449(4)
I2 Zn1 2.5331(4)
Zn1 N1 2.041(2)
Zn1 N1A 2.038(2)
C13 H13 0.9300
C13 C12 1.389(4)
C13 C2 1.387(4)
N2 C2 1.451(3)
N2 C1 1.310(4)
N2 C3 1.456(3)
C12 H12 0.9300
C12 C11 1.385(5)
C2 C9 1.381(4)
C1 N1 1.145(4)
C4 H4 0.9300
C4 C3 1.377(4)
C4 C5 1.399(4)
C3 C8 1.379(4)
C9 H9 0.9300
C9 C10 1.382(4)
C11 H11 0.9300
C11 C10 1.379(4)
C10 H10 0.9300
N1A C1A 1.144(4)
C8 H8 0.9300
C8 C7 1.383(4)
C7 H7 0.9300
C7 C6 1.375(4)
C5 H5 0.9300
C5 C6 1.376(5)
C6 H6 0.9300
C1A N2A 1.319(4)
N2A C2A 1.445(4)
N2A C3A 1.454(4)
C2A C9A 1.385(4)
C2A C13A 1.379(4)
C3A C8A 1.385(4)
C3A C4A 1.375(4)
C8A H8A 0.9300
C8A C7A 1.376(4)
C9A H9A 0.9300
C9A C10A 1.383(4)
C4A H4A 0.9300
C4A C5A 1.386(4)
C13A H13A 0.9300
C13A C12A 1.389(4)
C10A H10A 0.9300
C10A C11A 1.380(4)
C12A H12A 0.9300
C12A C11A 1.380(4)
C11A H11A 0.9300
C7A H7A 0.9300
C7A C6A 1.383(5)
C6A H6A 0.9300
C6A C5A 1.383(5)
C5A H5A 0.9300

loop_
_geom_torsion_atom_site_label_1
_geom_torsion_atom_site_label_2
_geom_torsion_atom_site_label_3
_geom_torsion_atom_site_label_4
_geom_torsion
I1 Zn1 N1 C1 66.1(18)
I1 Zn1 N1A C1A 132.3(7)
I2 Zn1 N1 C1 -156.3(17)
I2 Zn1 N1A C1A -2.0(7)
Zn1 N1A C1A N2A -103(27)
C13 C12 C11 C10 -0.5(5)
C13 C2 C9 C10 -1.2(4)
N2 C2 C9 C10 179.5(2)
N2 C1 N1 Zn1 -24(31)
N2 C3 C8 C7 -178.6(3)
C12 C13 C2 N2 -179.7(3)
C12 C13 C2 C9 1.0(4)
C12 C11 C10 C9 0.3(5)
C2 C13 C12 C11 -0.1(5)
C2 N2 C1 N1 164(30)
C2 N2 C3 C4 136.4(3)
C2 N2 C3 C8 -46.2(4)
C2 C9 C10 C11 0.6(4)
C1 N2 C2 C13 -21.2(4)
C1 N2 C2 C9 158.1(3)
C1 N2 C3 C4 -49.8(4)
C1 N2 C3 C8 127.6(3)
N1 Zn1 N1A C1A -116.4(7)
C4 C3 C8 C7 -1.3(4)
C4 C5 C6 C7 0.1(5)
C3 N2 C2 C13 152.5(3)
C3 N2 C2 C9 -28.2(4)
C3 N2 C1 N1 -10(30)
C3 C4 C5 C6 0.4(5)
C3 C8 C7 C6 1.7(4)
N1A Zn1 N1 C1 -48.6(18)
N1A C1A N2A C2A 65(27)
N1A C1A N2A C3A -115(27)
C8 C7 C6 C5 -1.1(5)
C5 C4 C3 N2 177.6(3)
C5 C4 C3 C8 0.3(5)
C1A N2A C2A C9A -158.3(3)
C1A N2A C2A C13A 19.8(4)
C1A N2A C3A C8A -111.0(3)
C1A N2A C3A C4A 67.7(3)
N2A C2A C9A C10A 177.6(2)
N2A C2A C13A C12A -177.6(2)
N2A C3A C8A C7A 178.4(3)
N2A C3A C4A C5A -178.2(3)
C2A N2A C3A C8A 69.2(4)
C2A N2A C3A C4A -112.1(3)
C2A C9A C10A C11A 0.2(4)
C2A C13A C12A C11A -0.1(4)
C3A N2A C2A C9A 21.5(4)
C3A N2A C2A C13A -160.4(2)
C3A C8A C7A C6A -0.4(5)
C3A C4A C5A C6A 0.0(5)
C8A C3A C4A C5A 0.5(5)
C8A C7A C6A C5A 1.0(5)
C9A C2A C13A C12A 0.4(4)
C9A C10A C11A C12A 0.1(4)
C4A C3A C8A C7A -0.3(5)
C13A C2A C9A C10A -0.5(4)
C13A C12A C11A C10A -0.2(4)
C7A C6A C5A C4A -0.8(5)
